data_2001553
loop_
_publ_author_name
'Burns, J. H.'
'Hagaman, E. W.'

_publ_section_title
;
 Three monofluorinated small molecules:
 <i>ortho</i>-fluorophenylglycine, methyl 4-(fluorocarbonyl)benzoate
 and 16\a-fluoro-\a-estradiol 3-methyl ether
;
_journal_issue 7
_journal_name_full 'Acta Crystallographica Section C'
_journal_page_first 1393
_journal_page_last 1396
_journal_paper_doi 10.1107/S0108270193000605
_journal_volume 49
_journal_year 1993
_chemical_formula_sum 'C19 H25 F O2'
_chemical_formula_weight 304.41
_symmetry_cell_setting orthorhombic
_symmetry_space_group_name_Hall 'P 2ac 2ab'
_symmetry_space_group_name_H-M 'P 21 21 21'
_atom_type_scat_source 'IntTabIV Table 2.2A'
_cell_angle_alpha 90.
_cell_angle_beta 90.
_cell_angle_gamma 90.
_cell_formula_units_Z 4
_cell_length_a 6.057(2)
_cell_length_b 8.968(2)
_cell_length_c 29.354(5)
_cell_measurement_reflns_used 24
_cell_measurement_temperature 300
_cell_measurement_theta_max 17.6
_cell_measurement_theta_min 10.8
_cell_volume 1594.5(7)
_diffrn_measurement_device CAD-4
_diffrn_measurement_method
;\w-2\q scans, \w-scan width (0.7 + 0.35tan\q)\%,
background scanned at each end for 1/4 scan width
;
_diffrn_radiation_type MoK\a
_diffrn_radiation_wavelength 0.71069
_diffrn_reflns_av_R_equivalents 0.034
_diffrn_reflns_limit_h_max 7
_diffrn_reflns_limit_h_min 0
_diffrn_reflns_limit_k_max 10
_diffrn_reflns_limit_k_min 0
_diffrn_reflns_limit_l_max 34
_diffrn_reflns_limit_l_min 0
_diffrn_reflns_number 1750
_diffrn_reflns_theta_max 25
_diffrn_standards_decay_% -1.4
_diffrn_standards_interval_time 168
_diffrn_standards_number 3
_exptl_absorpt_coefficient_mu .083
_exptl_absorpt_correction_T_max 0.99
_exptl_absorpt_correction_T_min 0.97
_exptl_absorpt_correction_type empirical
_exptl_crystal_colour Colorless
_exptl_crystal_density_diffrn 1.268
_exptl_crystal_density_meas 1.31
_exptl_crystal_density_method flotation
_exptl_crystal_description Prism
_exptl_crystal_size_max 0.40
_exptl_crystal_size_mid 0.31
_exptl_crystal_size_min 0.22
_refine_diff_density_max 0.13
_refine_diff_density_min -0.13
_refine_ls_extinction_coef no
_refine_ls_extinction_method no
_refine_ls_goodness_of_fit_obs 1.36
_refine_ls_hydrogen_treatment refxyz
_refine_ls_number_parameters 275
_refine_ls_number_reflns 1228
_refine_ls_R_factor_obs 0.033
_refine_ls_shift/esd_max 0.13
_refine_ls_structure_factor_coef F
_refine_ls_weighting_details w=4F~o~^2^/{[\s(I)]^2^+(0.05F~o~^2^)^2^}
_refine_ls_weighting_scheme calc
_refine_ls_wR_factor_obs 0.043
_reflns_number_observed 1228
_reflns_number_total 1660
_reflns_observed_criterion I>\s(I)
_cod_data_source_file hh1019.cif
_cod_data_source_block hh1019c_structure_3_of_3
_cod_depositor_comments
;
The following automatic conversions were performed:

'_refine_ls_weighting_scheme' value
'w=4F~o~^2^/{[\s(I)]^2^+(0.05F~o~^2^)^2^}' was changed to 'calc'. New
tag '_refine_ls_weighting_details' was created. The value of the new
tag was set to 'w=4F~o~^2^/{[\s(I)]^2^+(0.05F~o~^2^)^2^}'.

Automatic conversion script
Id: cif_fix_values 3143 2015-03-26 13:38:13Z robertas 
;
_cod_original_cell_volume 1594.5
_cod_original_formula_sum 'C19 H25 F1 O2'
_cod_database_code 2001553

loop_
_atom_site_label
_atom_site_fract_x
_atom_site_fract_y
_atom_site_fract_z
_atom_site_U_iso_or_equiv
F .3026(3) .7110(2) .70003(5) .0770(10)
O1 .2985(3) 1.1139(2) 1.06514(5) .0500(10)
O2 .6426(3) .6578(2) .75237(5) .0580(10)
C1 .5327(4) .8816(3) .97687(8) .0430(10)
C2 .4950(5) .9505(3) 1.01818(8) .0460(10)
C3 .3213(5) 1.0501(3) 1.02279(8) .0400(10)
C4 .1880(5) 1.0790(3) .98600(8) .0420(10)
C5 .2264(4) 1.0099(3) .94407(7) .0390(10)
C6 .0743(5) 1.0504(3) .90496(8) .054(2)
C7 .1644(5) 1.0051(3) .85875(8) .049(2)
C8 .2515(4) .8458(3) .86069(7) .0380(10)
C9 .4521(4) .8412(3) .89226(7) .0370(10)
C10 .4002(4) .9103(3) .93876(7) .0370(10)
C11 .5520(5) .6847(3) .89547(8) .0440(10)
C12 .6041(5) .6170(3) .84869(8) .0440(10)
C13 .4033(4) .6216(3) .81734(8) .0400(10)
C14 .3221(4) .7849(3) .81436(7) .0360(10)
C15 .1616(4) .7844(3) .77408(8) .0460(10)
C16 .2417(5) .6589(3) .74343(8) .052(2)
C17 .4444(5) .5881(3) .76692(8) .0470(10)
C18 .2242(5) .5128(3) .83374(9) .057(2)
C19 .1149(5) 1.2111(3) 1.07127(9) .055(2)
H1 .662(5) .811(3) .9746(9) .043
H2 .589(6) .932(3) 1.0432(8) .046
H3 .062(5) 1.146(3) .9896(9) .042
H4 .037(6) 1.161(3) .9057(9) .055
H5 -.073(6) 1.010(3) .9098(9) .055
H6 .301(6) 1.076(3) .8480(8) .049
H7 .055(5) 1.017(3) .8355(9) .049
H8 .137(5) .786(3) .8744(9) .038
H9 .563(5) .909(3) .8775(8) .037
H10 .448(5) .611(3) .9142(8) .044
H11 .693(5) .684(3) .9108(8) .044
H12 .670(6) .514(3) .8514(9) .044
H13 .723(5) .675(3) .8331(8) .044
H14 .457(5) .841(3) .8055(8) .036
H15 .158(5) .886(3) .7550(8) .046
H16 .004(5) .775(3) .7827(9) .046
H17 .130(5) .576(3) .7386(9) .052
H18 .457(5) .488(3) .7600(10) .047
H19 .092(5) .518(3) .8150(10) .057
H20 .286(5) .414(3) .8301(9) .057
H21 .180(6) .529(3) .8665(9) .057
H22 .133(6) 1.244(3) 1.1040(10) .055
H23 .123(6) 1.299(3) 1.0507(9) .055
H24 -.037(6) 1.168(3) 1.0650(10) .055
H25 .632(5) .659(3) .7246(9) .051

loop_
_geom_angle_atom_site_label_1
_geom_angle_atom_site_label_2
_geom_angle_atom_site_label_3
_geom_angle
_geom_angle_publ_flag
C3 O1 C19 116.6(2) yes
C2 C1 C10 121.7(2) yes
C1 C2 C3 120.0(2) yes
O1 C3 C2 115.6(2) yes
O1 C3 C4 124.9(2) yes
C2 C3 C4 119.4(2) yes
C3 C4 C5 120.7(2) yes
C4 C5 C6 117.4(2) yes
C4 C5 C10 120.7(2) yes
C6 C5 C10 122.0(2) yes
C5 C6 C7 113.2(2) yes
C6 C7 C8 110.0(2) yes
C7 C8 C9 108.9(2) yes
C7 C8 C14 113.5(2) yes
C9 C8 C14 107.9(2) yes
C8 C9 C10 111.5(2) yes
C8 C9 C11 112.1(2) yes
C10 C9 C11 113.4(2) yes
C1 C10 C5 117.6(2) yes
C1 C10 C9 121.3(2) yes
C5 C10 C9 121.0(2) yes
C9 C11 C12 112.9(2) yes
C11 C12 C13 111.4(2) yes
C12 C13 C14 108.3(2) yes
C12 C13 C17 116.6(2) yes
C12 C13 C18 110.9(2) yes
C14 C13 C17 100.5(2) yes
C14 C13 C18 113.2(2) yes
C17 C13 C18 107.0(2) yes
C8 C14 C13 112.2(2) yes
C8 C14 C15 120.7(2) yes
C13 C14 C15 104.1(2) yes
C14 C15 C16 104.9(2) yes
F C16 C15 112.0(2) yes
F C16 C17 109.4(2) yes
C15 C16 C17 107.1(2) yes
O2 C17 C13 110.0(2) yes
O2 C17 C16 110.9(2) yes
C13 C17 C16 102.8(2) yes
O2 H25 F 114.2(3) yes

loop_
_geom_bond_atom_site_label_1
_geom_bond_atom_site_label_2
_geom_bond_distance
_geom_bond_publ_flag
F C16 1.406(3) yes
O1 C3 1.376(3) yes
O1 C19 1.424(4) yes
O2 C17 1.419(3) yes
C1 C2 1.380(3) yes
C1 C10 1.401(3) yes
C2 C3 1.387(4) yes
C3 C4 1.373(3) yes
C4 C5 1.397(3) yes
C5 C6 1.516(4) yes
C5 C10 1.389(4) yes
C6 C7 1.517(4) yes
C7 C8 1.524(3) yes
C8 C9 1.529(3) yes
C8 C14 1.527(3) yes
C9 C10 1.532(3) yes
C9 C11 1.531(3) yes
C11 C12 1.534(3) yes
C12 C13 1.526(4) yes
C13 C14 1.547(3) yes
C13 C17 1.531(3) yes
C13 C18 1.537(4) yes
C14 C15 1.531(3) yes
C15 C16 1.520(4) yes
C16 C17 1.545(4) yes
O2 F 2.613(3) yes
